data_7008118
loop_
_publ_author_name
'Kalinin, V. N.'
'Rys, E. G.'
'Tyutyunov, A. A.'
'Starikova, Z. A.'
'Korlyukov, A. A.'
'Ol'shevskaya, V. A.'
'Sung, D. D.'
'Ponomaryov, A. B.'
'Petrovskii, P. V.'
'Hey-Hawkins, E'

_publ_section_title
;
 The first carborane triflates: synthesis and reactivity of
 1-trifluoromethanesulfonylmethyl- and
 1,2-bis(trifluoromethanesulfonylmethyl)-o-carborane.
;
_journal_issue 5
_journal_name_full 'Dalton transactions (Cambridge, England : 2003)'
_journal_page_first 903
_journal_page_last 908
_journal_paper_doi 10.1039/b417199c
_journal_year 2005
_chemical_formula_sum 'C15 H24 B9 F3 N2 O3 S'
_chemical_formula_weight 466.71
_chemical_name_common
;
nido-7,8-(bis(pyridinium)methyl)-7,8-dicarbaundecaboranyl
trifluoromethanesulfonate
;
_chemical_name_systematic
;
?
;
_space_group_IT_number 33
_symmetry_cell_setting orthorhombic
_symmetry_space_group_name_Hall 'P 2c -2n'
_symmetry_space_group_name_H-M 'P n a 21'
_atom_sites_solution_hydrogens geom
_atom_sites_solution_primary direct
_atom_sites_solution_secondary difmap
_audit_creation_method SHELXL-97
_cell_angle_alpha 90.00
_cell_angle_beta 90.00
_cell_angle_gamma 90.00
_cell_formula_units_Z 4
_cell_length_a 19.400(3)
_cell_length_b 8.8993(12)
_cell_length_c 12.6404(17)
_cell_measurement_reflns_used 854
_cell_measurement_temperature 110(2)
_cell_measurement_theta_max 27.63
_cell_measurement_theta_min 3.00
_cell_volume 2182.3(5)
_computing_cell_refinement 'SAINTPlus (Bruker, 1998a)'
_computing_data_collection 'SMART (Bruker, 1998b)'
_computing_data_reduction 'SAINTPlus (Bruker, 1998a)'
_computing_molecular_graphics 'SHELXTL ver. 5.1 (Sheldrick, 1998b)'
_computing_publication_material 'SHELXTL ver. 5.1 (Sheldrick, 1998b)'
_computing_structure_refinement 'SHELXTL ver. 5.1 (Sheldrick, 1998b)'
_computing_structure_solution 'SHELXTL ver. 5.1 (Sheldrick, 1998b)'
_diffrn_ambient_temperature 110(2)
_diffrn_measured_fraction_theta_full 0.999
_diffrn_measured_fraction_theta_max 0.999
_diffrn_measurement_device_type 'Bruker SMART 1000 CCD area detector'
_diffrn_measurement_method 'phi and omega scans'
_diffrn_radiation_monochromator graphite
_diffrn_radiation_source 'fine-focus sealed tube'
_diffrn_radiation_type MoK\a
_diffrn_radiation_wavelength 0.71073
_diffrn_reflns_av_R_equivalents 0.0411
_diffrn_reflns_av_sigmaI/netI 0.0595
_diffrn_reflns_limit_h_max 26
_diffrn_reflns_limit_h_min -25
_diffrn_reflns_limit_k_max 12
_diffrn_reflns_limit_k_min -9
_diffrn_reflns_limit_l_max 17
_diffrn_reflns_limit_l_min -17
_diffrn_reflns_number 16511
_diffrn_reflns_theta_full 29.00
_diffrn_reflns_theta_max 29.00
_diffrn_reflns_theta_min 2.10
_exptl_absorpt_coefficient_mu 0.196
_exptl_absorpt_correction_T_max 0.983
_exptl_absorpt_correction_T_min 0.667
_exptl_absorpt_correction_type multi-scan
_exptl_absorpt_process_details 'SADABS (Sheldrick, 1998a)'
_exptl_crystal_colour colorless
_exptl_crystal_density_diffrn 1.420
_exptl_crystal_density_method 'not measured'
_exptl_crystal_description plate
_exptl_crystal_F_000 960
_exptl_crystal_size_max 0.30
_exptl_crystal_size_mid 0.30
_exptl_crystal_size_min 0.10
_refine_diff_density_max 0.684
_refine_diff_density_min -0.245
_refine_diff_density_rms 0.068
_refine_ls_abs_structure_details 'Flack H D (1983), Acta Cryst. A39, 876-881'
_refine_ls_abs_structure_Flack 0.05(7)
_refine_ls_extinction_method none
_refine_ls_goodness_of_fit_ref 0.998
_refine_ls_hydrogen_treatment refall
_refine_ls_matrix_type full
_refine_ls_number_parameters 394
_refine_ls_number_reflns 5764
_refine_ls_number_restraints 1
_refine_ls_restrained_S_all 0.998
_refine_ls_R_factor_all 0.0625
_refine_ls_R_factor_gt 0.0486
_refine_ls_shift/su_max 0.001
_refine_ls_shift/su_mean 0.000
_refine_ls_structure_factor_coef Fsqd
_refine_ls_weighting_details 'calc w=1/[\s^2^(Fo^2^)+(0.0605P)^2^] where P=(Fo^2^+2Fc^2^)/3'
_refine_ls_weighting_scheme calc
_refine_ls_wR_factor_gt 0.1082
_refine_ls_wR_factor_ref 0.1139
_reflns_number_gt 4434
_reflns_number_total 5764
_reflns_threshold_expression I>2\s(I)
_cod_data_source_file b417199c.txt
_cod_data_source_block posl_3
_cod_depositor_comments
;
The following automatic conversions were performed:
'_symmetry_cell_setting' value 'Orthorhombic' changed to 'orthorhombic'
according to '/home/saulius/struct/CIF-dictionaries/cif_core.dic'
dictionary named 'cif_core.dic' version 2.4.1 from 2010-06-29.

Automatic conversion script
Id: cif_fix_enum 1527 2010-12-29 10:47:43Z saulius 
;
_cod_database_code 7008118

loop_
_symmetry_equiv_pos_as_xyz
'x, y, z'
'-x, -y, z+1/2'
'x+1/2, -y+1/2, z'
'-x+1/2, y+1/2, z+1/2'

loop_
_atom_site_label
_atom_site_type_symbol
_atom_site_fract_x
_atom_site_fract_y
_atom_site_fract_z
_atom_site_U_iso_or_equiv
_atom_site_adp_type
_atom_site_occupancy
_atom_site_symmetry_multiplicity
_atom_site_calc_flag
_atom_site_refinement_flags
_atom_site_disorder_assembly
_atom_site_disorder_group
S1 S 0.35659(3) 0.73592(6) 0.22102(5) 0.02186(13) Uani 1 1 d . . .
O1 O 0.32641(10) 0.76270(19) 0.11844(14) 0.0287(4) Uani 1 1 d . . .
O2 O 0.30821(10) 0.7223(2) 0.30592(16) 0.0330(4) Uani 1 1 d . . .
O3 O 0.41187(9) 0.62780(18) 0.22108(16) 0.0304(4) Uani 1 1 d . . .
C1S C 0.40101(13) 0.9121(3) 0.2482(2) 0.0291(6) Uani 1 1 d . . .
F1 F 0.44335(11) 0.9494(2) 0.17137(17) 0.0584(6) Uani 1 1 d . . .
F2 F 0.43873(9) 0.90259(19) 0.33644(15) 0.0491(5) Uani 1 1 d . . .
F3 F 0.35738(8) 1.02552(17) 0.26310(15) 0.0422(4) Uani 1 1 d . . .
B1 B 0.25079(15) 1.3308(3) 0.1812(2) 0.0224(6) Uani 1 1 d . . .
B2 B 0.23074(15) 1.1706(3) 0.0963(2) 0.0235(6) Uani 1 1 d . . .
B3 B 0.19614(15) 1.0377(3) 0.1937(2) 0.0226(6) Uani 1 1 d . . .
B4 B 0.17077(14) 1.4041(3) 0.2283(2) 0.0224(5) Uani 1 1 d . . .
B5 B 0.17476(16) 1.3271(3) 0.1014(2) 0.0242(6) Uani 1 1 d . . .
B6 B 0.14077(15) 1.1382(3) 0.1094(2) 0.0228(6) Uani 1 1 d . . .
B7 B 0.11620(14) 1.1089(3) 0.2406(2) 0.0223(6) Uani 1 1 d . . .
B8 B 0.13652(14) 1.2698(3) 0.3160(2) 0.0195(5) Uani 1 1 d . . .
B9 B 0.10324(15) 1.2873(3) 0.1865(2) 0.0236(6) Uani 1 1 d . . .
C1 C 0.22520(12) 1.2893(2) 0.29972(19) 0.0199(5) Uani 1 1 d . . .
C2 C 0.19447(12) 1.1238(2) 0.30658(19) 0.0194(5) Uani 1 1 d . . .
C3 C 0.20886(13) 1.0350(3) 0.4067(2) 0.0213(5) Uani 1 1 d . . .
N1 N 0.15098(10) 0.9320(2) 0.43499(15) 0.0195(4) Uani 1 1 d . . .
C4 C 0.10184(13) 0.9819(3) 0.50048(19) 0.0244(5) Uani 1 1 d . . .
C5 C 0.04706(14) 0.8920(3) 0.5266(2) 0.0281(6) Uani 1 1 d . . .
C6 C 0.04261(15) 0.7501(3) 0.4832(2) 0.0291(6) Uani 1 1 d . . .
C7 C 0.09366(15) 0.7005(3) 0.4162(2) 0.0309(6) Uani 1 1 d . . .
C8 C 0.14826(13) 0.7928(3) 0.3937(2) 0.0241(5) Uani 1 1 d . . .
C3' C 0.25663(13) 1.3635(3) 0.39612(19) 0.0218(5) Uani 1 1 d . . .
N1' N 0.32780(10) 1.3096(2) 0.42441(16) 0.0215(4) Uani 1 1 d . . .
C4' C 0.33866(14) 1.2387(3) 0.5176(2) 0.0237(5) Uani 1 1 d . . .
C5' C 0.40371(15) 1.1970(3) 0.5464(2) 0.0286(6) Uani 1 1 d . . .
C6' C 0.45854(15) 1.2276(3) 0.4812(2) 0.0299(6) Uani 1 1 d . . .
C7' C 0.44646(14) 1.3024(3) 0.3864(2) 0.0312(6) Uani 1 1 d . . .
C8' C 0.38104(13) 1.3426(3) 0.3605(2) 0.0270(5) Uani 1 1 d . . .
H3AA H 0.2447(16) 0.976(3) 0.397(2) 0.026(7) Uiso 1 1 d . . .
H3AB H 0.2175(14) 1.098(3) 0.461(2) 0.019(7) Uiso 1 1 d . . .
H4 H 0.1059(12) 1.079(3) 0.524(2) 0.014(6) Uiso 1 1 d . . .
H5 H 0.0145(16) 0.926(3) 0.573(2) 0.034(8) Uiso 1 1 d . . .
H6 H 0.0016(17) 0.679(4) 0.503(3) 0.047(9) Uiso 1 1 d . . .
H7 H 0.0944(15) 0.607(4) 0.385(3) 0.034(8) Uiso 1 1 d . . .
H8 H 0.1842(12) 0.762(2) 0.3494(19) 0.006(5) Uiso 1 1 d . . .
H3A' H 0.2279(12) 1.355(2) 0.4558(18) 0.002(5) Uiso 1 1 d . . .
H3B' H 0.2636(14) 1.458(3) 0.379(2) 0.025(7) Uiso 1 1 d . . .
H4' H 0.3026(14) 1.226(3) 0.559(2) 0.011(6) Uiso 1 1 d . . .
H5' H 0.4090(16) 1.155(4) 0.604(3) 0.038(9) Uiso 1 1 d . . .
H6' H 0.5044(16) 1.195(3) 0.500(2) 0.029(7) Uiso 1 1 d . . .
H7' H 0.4811(16) 1.325(3) 0.335(2) 0.036(8) Uiso 1 1 d . . .
H8' H 0.3682(16) 1.397(3) 0.301(3) 0.039(9) Uiso 1 1 d . . .
H1B H 0.2888(14) 1.412(3) 0.170(2) 0.025(7) Uiso 1 1 d . . .
H2BA H 0.2556(14) 1.135(3) 0.024(2) 0.021(6) Uiso 1 1 d . . .
H2BB H 0.2649(15) 1.150(3) 0.160(3) 0.037(8) Uiso 1 1 d . . .
H3B H 0.2026(13) 0.923(3) 0.1927(19) 0.016(6) Uiso 1 1 d . . .
H4B H 0.1664(14) 1.522(3) 0.247(2) 0.025(7) Uiso 1 1 d . . .
H5B H 0.1709(14) 1.394(3) 0.029(2) 0.029(7) Uiso 1 1 d . . .
H6B H 0.1130(11) 1.090(2) 0.0429(17) 0.004(5) Uiso 1 1 d . . .
H7B H 0.0778(15) 1.035(3) 0.274(2) 0.029(7) Uiso 1 1 d . . .
H8B H 0.1112(12) 1.301(3) 0.391(2) 0.021(7) Uiso 1 1 d . . .
H9B H 0.0519(12) 1.330(3) 0.172(2) 0.013(6) Uiso 1 1 d . . .

loop_
_atom_site_aniso_label
_atom_site_aniso_U_11
_atom_site_aniso_U_22
_atom_site_aniso_U_33
_atom_site_aniso_U_23
_atom_site_aniso_U_13
_atom_site_aniso_U_12
S1 0.0237(3) 0.0215(3) 0.0204(3) -0.0008(3) -0.0013(3) -0.0002(2)
O1 0.0340(11) 0.0319(10) 0.0203(9) -0.0045(7) -0.0058(8) 0.0039(8)
O2 0.0354(11) 0.0378(10) 0.0258(9) 0.0020(8) 0.0059(8) -0.0042(8)
O3 0.0313(9) 0.0244(8) 0.0353(9) -0.0042(9) -0.0043(9) 0.0061(7)
C1S 0.0251(13) 0.0265(13) 0.0356(15) 0.0001(10) -0.0045(11) 0.0004(10)
F1 0.0597(13) 0.0488(11) 0.0667(13) -0.0032(10) 0.0249(11) -0.0230(10)
F2 0.0450(11) 0.0426(10) 0.0595(12) -0.0111(9) -0.0301(10) 0.0026(8)
F3 0.0362(9) 0.0243(8) 0.0661(12) -0.0115(7) -0.0137(8) 0.0052(7)
B1 0.0310(16) 0.0168(12) 0.0193(12) -0.0024(10) 0.0038(11) -0.0013(11)
B2 0.0259(14) 0.0241(13) 0.0204(13) -0.0040(11) 0.0015(11) 0.0013(11)
B3 0.0252(14) 0.0175(13) 0.0250(14) -0.0032(10) -0.0028(11) -0.0008(10)
B4 0.0240(13) 0.0185(12) 0.0247(13) -0.0033(12) -0.0002(12) 0.0010(10)
B5 0.0311(16) 0.0197(13) 0.0218(13) 0.0015(11) 0.0018(12) 0.0023(11)
B6 0.0231(14) 0.0219(13) 0.0233(13) -0.0012(11) 0.0003(11) 0.0009(10)
B7 0.0196(13) 0.0221(12) 0.0252(15) 0.0010(10) -0.0029(11) -0.0008(10)
B8 0.0182(13) 0.0216(12) 0.0188(13) -0.0019(10) 0.0002(10) -0.0011(10)
B9 0.0216(14) 0.0307(14) 0.0183(13) -0.0037(10) 0.0007(11) 0.0030(11)
C1 0.0230(12) 0.0181(10) 0.0185(11) -0.0015(9) 0.0010(10) -0.0012(9)
C2 0.0193(11) 0.0172(10) 0.0218(11) -0.0027(9) -0.0017(9) -0.0007(8)
C3 0.0228(12) 0.0199(11) 0.0213(12) 0.0009(9) -0.0031(10) -0.0015(10)
N1 0.0202(10) 0.0200(9) 0.0184(9) 0.0017(8) -0.0031(8) -0.0013(7)
C4 0.0297(14) 0.0226(12) 0.0210(12) -0.0013(9) -0.0024(10) 0.0009(10)
C5 0.0246(13) 0.0361(15) 0.0235(12) -0.0033(11) 0.0016(11) -0.0020(11)
C6 0.0271(14) 0.0347(14) 0.0253(13) -0.0026(11) 0.0051(11) -0.0108(11)
C7 0.0392(16) 0.0203(12) 0.0331(14) -0.0050(11) 0.0051(12) -0.0085(11)
C8 0.0270(13) 0.0205(12) 0.0247(12) 0.0005(10) 0.0043(11) 0.0019(10)
C3' 0.0224(12) 0.0203(12) 0.0228(12) -0.0012(9) -0.0011(10) -0.0014(9)
N1' 0.0217(10) 0.0200(9) 0.0228(10) -0.0032(8) -0.0005(8) -0.0047(8)
C4' 0.0235(12) 0.0253(12) 0.0224(12) -0.0019(9) 0.0035(11) -0.0068(10)
C5' 0.0323(15) 0.0299(14) 0.0236(14) 0.0042(11) -0.0015(11) -0.0052(11)
C6' 0.0212(13) 0.0307(14) 0.0377(15) 0.0024(11) -0.0069(12) -0.0006(11)
C7' 0.0239(13) 0.0356(14) 0.0340(15) 0.0020(12) 0.0075(12) -0.0025(11)
C8' 0.0286(14) 0.0246(13) 0.0278(14) -0.0002(11) 0.0021(11) -0.0025(10)

loop_
_atom_type_symbol
_atom_type_description
_atom_type_scat_dispersion_real
_atom_type_scat_dispersion_imag
_atom_type_scat_source
C C 0.0033 0.0016 'International Tables Vol C Tables 4.2.6.8 and 6.1.1.4'
H H 0.0000 0.0000 'International Tables Vol C Tables 4.2.6.8 and 6.1.1.4'
B B 0.0013 0.0007 'International Tables Vol C Tables 4.2.6.8 and 6.1.1.4'
N N 0.0061 0.0033 'International Tables Vol C Tables 4.2.6.8 and 6.1.1.4'
O O 0.0106 0.0060 'International Tables Vol C Tables 4.2.6.8 and 6.1.1.4'
F F 0.0171 0.0103 'International Tables Vol C Tables 4.2.6.8 and 6.1.1.4'
S S 0.1246 0.1234 'International Tables Vol C Tables 4.2.6.8 and 6.1.1.4'

loop_
_geom_angle_atom_site_label_1
_geom_angle_atom_site_label_2
_geom_angle_atom_site_label_3
_geom_angle
_geom_angle_site_symmetry_1
_geom_angle_site_symmetry_3
_geom_angle_publ_flag
O2 S1 O3 115.55(12) . . ?
O2 S1 O1 114.97(12) . . ?
O3 S1 O1 114.38(12) . . ?
O2 S1 C1S 103.98(12) . . ?
O3 S1 C1S 102.86(11) . . ?
O1 S1 C1S 102.68(11) . . ?
F1 C1S F3 108.1(2) . . ?
F1 C1S F2 106.9(2) . . ?
F3 C1S F2 106.2(2) . . ?
F1 C1S S1 111.90(19) . . ?
F3 C1S S1 112.24(17) . . ?
F2 C1S S1 111.22(18) . . ?
C1 B1 B4 60.58(16) . . ?
C1 B1 B5 105.4(2) . . ?
B4 B1 B5 58.52(16) . . ?
C1 B1 B2 107.44(19) . . ?
B4 B1 B2 107.2(2) . . ?
B5 B1 B2 58.54(16) . . ?
B5 B2 B6 61.36(16) . . ?
B5 B2 B1 59.64(16) . . ?
B6 B2 B1 106.35(19) . . ?
B5 B2 B3 105.01(19) . . ?
B6 B2 B3 58.23(16) . . ?
B1 B2 B3 100.79(18) . . ?
C2 B3 B6 106.36(19) . . ?
C2 B3 B7 61.34(16) . . ?
B6 B3 B7 59.18(16) . . ?
C2 B3 B2 107.08(18) . . ?
B6 B3 B2 59.27(16) . . ?
B7 B3 B2 108.28(19) . . ?
C1 B4 B5 102.79(18) . . ?
C1 B4 B9 105.32(19) . . ?
B5 B4 B9 61.57(16) . . ?
C1 B4 B8 59.96(15) . . ?
B5 B4 B8 109.19(18) . . ?
B9 B4 B8 60.34(16) . . ?
C1 B4 B1 54.97(14) . . ?
B5 B4 B1 60.79(16) . . ?
B9 B4 B1 109.44(19) . . ?
B8 B4 B1 106.87(18) . . ?
B4 B5 B2 111.7(2) . . ?
B4 B5 B1 60.69(16) . . ?
B2 B5 B1 61.83(16) . . ?
B4 B5 B9 59.40(15) . . ?
B2 B5 B9 110.0(2) . . ?
B1 B5 B9 107.66(19) . . ?
B4 B5 B6 107.28(19) . . ?
B2 B5 B6 59.59(16) . . ?
B1 B5 B6 106.66(19) . . ?
B9 B5 B6 60.03(16) . . ?
B7 B6 B3 60.96(16) . . ?
B7 B6 B2 112.4(2) . . ?
B3 B6 B2 62.50(17) . . ?
B7 B6 B9 59.00(16) . . ?
B3 B6 B9 107.1(2) . . ?
B2 B6 B9 109.1(2) . . ?
B7 B6 B5 106.96(19) . . ?
B3 B6 B5 106.5(2) . . ?
B2 B6 B5 59.05(16) . . ?
B9 B6 B5 59.52(16) . . ?
C2 B7 B6 101.90(19) . . ?
C2 B7 B9 104.13(19) . . ?
B6 B7 B9 62.08(16) . . ?
C2 B7 B8 58.90(14) . . ?
B6 B7 B8 109.32(19) . . ?
B9 B7 B8 60.37(16) . . ?
C2 B7 B3 54.87(14) . . ?
B6 B7 B3 59.86(16) . . ?
B9 B7 B3 108.6(2) . . ?
B8 B7 B3 105.91(19) . . ?
C2 B8 C1 54.71(13) . . ?
C2 B8 B4 102.86(18) . . ?
C1 B8 B4 59.00(15) . . ?
C2 B8 B7 59.77(14) . . ?
C1 B8 B7 103.77(18) . . ?
B4 B8 B7 107.18(19) . . ?
C2 B8 B9 103.97(19) . . ?
C1 B8 B9 104.07(19) . . ?
B4 B8 B9 59.65(16) . . ?
B7 B8 B9 59.31(16) . . ?
B7 B9 B4 108.3(2) . . ?
B7 B9 B8 60.32(16) . . ?
B4 B9 B8 60.01(16) . . ?
B7 B9 B5 107.6(2) . . ?
B4 B9 B5 59.03(16) . . ?
B8 B9 B5 106.9(2) . . ?
B7 B9 B6 58.91(16) . . ?
B4 B9 B6 107.3(2) . . ?
B8 B9 B6 106.8(2) . . ?
B5 B9 B6 60.46(15) . . ?
C3' C1 C2 120.7(2) . . ?
C3' C1 B1 121.4(2) . . ?
C2 C1 B1 112.09(19) . . ?
C3' C1 B4 114.20(19) . . ?
C2 C1 B4 110.33(18) . . ?
B1 C1 B4 64.45(17) . . ?
C3' C1 B8 110.27(19) . . ?
C2 C1 B8 62.03(15) . . ?
B1 C1 B8 115.7(2) . . ?
B4 C1 B8 61.04(15) . . ?
C3 C2 C1 117.29(19) . . ?
C3 C2 B3 118.99(19) . . ?
C1 C2 B3 112.46(19) . . ?
C3 C2 B8 117.1(2) . . ?
C1 C2 B8 63.26(15) . . ?
B3 C2 B8 115.49(19) . . ?
C3 C2 B7 121.42(19) . . ?
C1 C2 B7 111.83(18) . . ?
B3 C2 B7 63.79(16) . . ?
B8 C2 B7 61.33(15) . . ?
N1 C3 C2 112.39(19) . . ?
C4 N1 C8 121.2(2) . . ?
C4 N1 C3 118.7(2) . . ?
C8 N1 C3 120.1(2) . . ?
N1 C4 C5 120.5(2) . . ?
C4 C5 C6 119.1(3) . . ?
C7 C6 C5 119.6(3) . . ?
C8 C7 C6 119.5(3) . . ?
N1 C8 C7 120.1(2) . . ?
N1' C3' C1 115.0(2) . . ?
C8' N1' C4' 120.4(2) . . ?
C8' N1' C3' 119.5(2) . . ?
C4' N1' C3' 119.9(2) . . ?
N1' C4' C5' 120.2(2) . . ?
C4' C5' C6' 120.2(3) . . ?
C5' C6' C7' 118.8(3) . . ?
C8' C7' C6' 119.4(3) . . ?
N1' C8' C7' 121.1(3) . . ?

loop_
_geom_bond_atom_site_label_1
_geom_bond_atom_site_label_2
_geom_bond_distance
_geom_bond_site_symmetry_2
_geom_bond_publ_flag
S1 O2 1.431(2) . ?
S1 O3 1.4409(17) . ?
S1 O1 1.4425(18) . ?
S1 C1S 1.822(3) . ?
C1S F1 1.315(3) . ?
C1S F3 1.330(3) . ?
C1S F2 1.336(3) . ?
B1 C1 1.621(4) . ?
B1 B4 1.786(4) . ?
B1 B5 1.787(4) . ?
B1 B2 1.826(4) . ?
B2 B5 1.767(4) . ?
B2 B6 1.777(4) . ?
B2 B3 1.834(4) . ?
B3 C2 1.620(4) . ?
B3 B6 1.758(4) . ?
B3 B7 1.777(4) . ?
B4 C1 1.724(4) . ?
B4 B5 1.747(4) . ?
B4 B9 1.753(4) . ?
B4 B8 1.760(4) . ?
B5 B9 1.791(4) . ?
B5 B6 1.808(4) . ?
B6 B7 1.745(4) . ?
B6 B9 1.801(4) . ?
B7 C2 1.738(3) . ?
B7 B9 1.747(4) . ?
B7 B8 1.765(4) . ?
B8 C2 1.722(3) . ?
B8 C1 1.741(4) . ?
B8 B9 1.766(4) . ?
C1 C3' 1.514(3) . ?
C1 C2 1.592(3) . ?
C2 C3 1.518(3) . ?
C3 N1 1.493(3) . ?
N1 C4 1.338(3) . ?
N1 C8 1.346(3) . ?
C4 C5 1.371(4) . ?
C5 C6 1.379(4) . ?
C6 C7 1.376(4) . ?
C7 C8 1.371(4) . ?
C3' N1' 1.505(3) . ?
N1' C8' 1.344(3) . ?
N1' C4' 1.353(3) . ?
C4' C5' 1.365(4) . ?
C5' C6' 1.373(4) . ?
C6' C7' 1.391(4) . ?
C7' C8' 1.359(4) . ?

loop_
_geom_torsion_atom_site_label_1
_geom_torsion_atom_site_label_2
_geom_torsion_atom_site_label_3
_geom_torsion_atom_site_label_4
_geom_torsion
_geom_torsion_site_symmetry_1
_geom_torsion_site_symmetry_2
_geom_torsion_site_symmetry_3
_geom_torsion_site_symmetry_4
_geom_torsion_publ_flag
O2 S1 C1S F1 -173.94(19) . . . . ?
O3 S1 C1S F1 65.2(2) . . . . ?
O1 S1 C1S F1 -53.8(2) . . . . ?
O2 S1 C1S F3 -52.2(2) . . . . ?
O3 S1 C1S F3 -173.06(19) . . . . ?
O1 S1 C1S F3 67.9(2) . . . . ?
O2 S1 C1S F2 66.6(2) . . . . ?
O3 S1 C1S F2 -54.2(2) . . . . ?
O1 S1 C1S F2 -173.29(19) . . . . ?
C1 B1 B2 B5 97.7(2) . . . . ?
B4 B1 B2 B5 33.87(19) . . . . ?
C1 B1 B2 B6 56.3(2) . . . . ?
B4 B1 B2 B6 -7.5(3) . . . . ?
B5 B1 B2 B6 -41.35(19) . . . . ?
C1 B1 B2 B3 -3.5(2) . . . . ?
B4 B1 B2 B3 -67.3(2) . . . . ?
B5 B1 B2 B3 -101.2(2) . . . . ?
B5 B2 B3 C2 -57.8(2) . . . . ?
B6 B2 B3 C2 -99.2(2) . . . . ?
B1 B2 B3 C2 3.4(3) . . . . ?
B5 B2 B3 B6 41.44(18) . . . . ?
B1 B2 B3 B6 102.7(2) . . . . ?
B5 B2 B3 B7 7.0(2) . . . . ?
B6 B2 B3 B7 -34.49(18) . . . . ?
B1 B2 B3 B7 68.2(2) . . . . ?
B5 B1 B4 C1 134.57(19) . . . . ?
B2 B1 B4 C1 100.7(2) . . . . ?
C1 B1 B4 B5 -134.57(19) . . . . ?
B2 B1 B4 B5 -33.88(18) . . . . ?
C1 B1 B4 B9 -95.4(2) . . . . ?
B5 B1 B4 B9 39.1(2) . . . . ?
B2 B1 B4 B9 5.3(3) . . . . ?
C1 B1 B4 B8 -31.63(18) . . . . ?
B5 B1 B4 B8 102.9(2) . . . . ?
B2 B1 B4 B8 69.1(2) . . . . ?
C1 B4 B5 B2 -0.4(3) . . . . ?
B9 B4 B5 B2 -101.1(2) . . . . ?
B8 B4 B5 B2 -62.7(3) . . . . ?
B1 B4 B5 B2 36.32(19) . . . . ?
C1 B4 B5 B1 -36.74(16) . . . . ?
B9 B4 B5 B1 -137.4(2) . . . . ?
B8 B4 B5 B1 -99.1(2) . . . . ?
C1 B4 B5 B9 100.7(2) . . . . ?
B8 B4 B5 B9 38.35(19) . . . . ?
B1 B4 B5 B9 137.4(2) . . . . ?
C1 B4 B5 B6 63.0(2) . . . . ?
B9 B4 B5 B6 -37.64(19) . . . . ?
B8 B4 B5 B6 0.7(3) . . . . ?
B1 B4 B5 B6 99.8(2) . . . . ?
B6 B2 B5 B4 97.9(2) . . . . ?
B1 B2 B5 B4 -35.86(19) . . . . ?
B3 B2 B5 B4 58.0(2) . . . . ?
B6 B2 B5 B1 133.8(2) . . . . ?
B3 B2 B5 B1 93.9(2) . . . . ?
B6 B2 B5 B9 33.89(19) . . . . ?
B1 B2 B5 B9 -99.9(2) . . . . ?
B3 B2 B5 B9 -6.0(3) . . . . ?
B1 B2 B5 B6 -133.8(2) . . . . ?
B3 B2 B5 B6 -39.88(17) . . . . ?
C1 B1 B5 B4 40.05(17) . . . . ?
B2 B1 B5 B4 141.4(2) . . . . ?
C1 B1 B5 B2 -101.3(2) . . . . ?
B4 B1 B5 B2 -141.4(2) . . . . ?
C1 B1 B5 B9 2.4(2) . . . . ?
B4 B1 B5 B9 -37.69(18) . . . . ?
B2 B1 B5 B9 103.7(2) . . . . ?
C1 B1 B5 B6 -60.8(2) . . . . ?
B4 B1 B5 B6 -100.8(2) . . . . ?
B2 B1 B5 B6 40.56(18) . . . . ?
C2 B3 B6 B7 -40.78(19) . . . . ?
B2 B3 B6 B7 -141.2(2) . . . . ?
C2 B3 B6 B2 100.5(2) . . . . ?
B7 B3 B6 B2 141.2(2) . . . . ?
C2 B3 B6 B9 -2.6(3) . . . . ?
B7 B3 B6 B9 38.13(18) . . . . ?
B2 B3 B6 B9 -103.1(2) . . . . ?
C2 B3 B6 B5 59.8(2) . . . . ?
B7 B3 B6 B5 100.6(2) . . . . ?
B2 B3 B6 B5 -40.65(18) . . . . ?
B5 B2 B6 B7 -97.0(2) . . . . ?
B1 B2 B6 B7 -56.5(3) . . . . ?
B3 B2 B6 B7 36.29(19) . . . . ?
B5 B2 B6 B3 -133.25(19) . . . . ?
B1 B2 B6 B3 -92.7(2) . . . . ?
B5 B2 B6 B9 -33.49(19) . . . . ?
B1 B2 B6 B9 7.0(3) . . . . ?
B3 B2 B6 B9 99.8(2) . . . . ?
B1 B2 B6 B5 40.50(18) . . . . ?
B3 B2 B6 B5 133.25(19) . . . . ?
B4 B5 B6 B7 0.9(3) . . . . ?
B2 B5 B6 B7 106.3(2) . . . . ?
B1 B5 B6 B7 64.7(2) . . . . ?
B9 B5 B6 B7 -36.46(19) . . . . ?
B4 B5 B6 B3 -63.1(2) . . . . ?
B2 B5 B6 B3 42.36(19) . . . . ?
B1 B5 B6 B3 0.7(2) . . . . ?
B9 B5 B6 B3 -100.4(2) . . . . ?
B4 B5 B6 B2 -105.4(2) . . . . ?
B1 B5 B6 B2 -41.65(19) . . . . ?
B9 B5 B6 B2 -142.8(2) . . . . ?
B4 B5 B6 B9 37.36(19) . . . . ?
B2 B5 B6 B9 142.8(2) . . . . ?
B1 B5 B6 B9 101.1(2) . . . . ?
B3 B6 B7 C2 36.65(16) . . . . ?
B2 B6 B7 C2 -0.3(2) . . . . ?
B9 B6 B7 C2 -99.8(2) . . . . ?
B5 B6 B7 C2 -63.1(2) . . . . ?
B3 B6 B7 B9 136.5(2) . . . . ?
B2 B6 B7 B9 99.6(2) . . . . ?
B5 B6 B7 B9 36.69(19) . . . . ?
B3 B6 B7 B8 97.6(2) . . . . ?
B2 B6 B7 B8 60.7(2) . . . . ?
B9 B6 B7 B8 -38.86(19) . . . . ?
B5 B6 B7 B8 -2.2(3) . . . . ?
B2 B6 B7 B3 -36.91(19) . . . . ?
B9 B6 B7 B3 -136.5(2) . . . . ?
B5 B6 B7 B3 -99.8(2) . . . . ?
B6 B3 B7 C2 -134.4(2) . . . . ?
B2 B3 B7 C2 -99.9(2) . . . . ?
C2 B3 B7 B6 134.4(2) . . . . ?
B2 B3 B7 B6 34.53(18) . . . . ?
C2 B3 B7 B9 94.5(2) . . . . ?
B6 B3 B7 B9 -39.95(19) . . . . ?
B2 B3 B7 B9 -5.4(3) . . . . ?
C2 B3 B7 B8 30.99(17) . . . . ?
B6 B3 B7 B8 -103.4(2) . . . . ?
B2 B3 B7 B8 -68.9(2) . . . . ?
C1 B4 B8 C2 -34.06(15) . . . . ?
B5 B4 B8 C2 59.9(2) . . . . ?
B9 B4 B8 C2 98.82(19) . . . . ?
B1 B4 B8 C2 -4.3(2) . . . . ?
B5 B4 B8 C1 94.0(2) . . . . ?
B9 B4 B8 C1 132.88(19) . . . . ?
B1 B4 B8 C1 29.74(17) . . . . ?
C1 B4 B8 B7 -96.02(19) . . . . ?
B5 B4 B8 B7 -2.0(3) . . . . ?
B9 B4 B8 B7 36.86(18) . . . . ?
B1 B4 B8 B7 -66.3(2) . . . . ?
C1 B4 B8 B9 -132.88(19) . . . . ?
B5 B4 B8 B9 -38.90(19) . . . . ?
B1 B4 B8 B9 -103.1(2) . . . . ?
B6 B7 B8 C2 -92.5(2) . . . . ?
B9 B7 B8 C2 -132.1(2) . . . . ?
B3 B7 B8 C2 -29.46(17) . . . . ?
C2 B7 B8 C1 33.77(16) . . . . ?
B6 B7 B8 C1 -58.7(2) . . . . ?
B9 B7 B8 C1 -98.4(2) . . . . ?
B3 B7 B8 C1 4.3(2) . . . . ?
C2 B7 B8 B4 95.1(2) . . . . ?
B6 B7 B8 B4 2.6(3) . . . . ?
B9 B7 B8 B4 -37.01(18) . . . . ?
B3 B7 B8 B4 65.7(2) . . . . ?
C2 B7 B8 B9 132.1(2) . . . . ?
B6 B7 B8 B9 39.63(19) . . . . ?
B3 B7 B8 B9 102.7(2) . . . . ?
C2 B7 B9 B4 -3.5(3) . . . . ?
B6 B7 B9 B4 -99.6(2) . . . . ?
B8 B7 B9 B4 37.44(19) . . . . ?
B3 B7 B9 B4 -60.7(2) . . . . ?
C2 B7 B9 B8 -40.90(17) . . . . ?
B6 B7 B9 B8 -137.1(2) . . . . ?
B3 B7 B9 B8 -98.1(2) . . . . ?
C2 B7 B9 B5 58.9(2) . . . . ?
B6 B7 B9 B5 -37.25(19) . . . . ?
B8 B7 B9 B5 99.8(2) . . . . ?
B3 B7 B9 B5 1.7(3) . . . . ?
C2 B7 B9 B6 96.2(2) . . . . ?
B8 B7 B9 B6 137.1(2) . . . . ?
B3 B7 B9 B6 38.94(19) . . . . ?
C1 B4 B9 B7 3.6(3) . . . . ?
B5 B4 B9 B7 100.0(2) . . . . ?
B8 B4 B9 B7 -37.57(19) . . . . ?
B1 B4 B9 B7 61.2(3) . . . . ?
C1 B4 B9 B8 41.13(18) . . . . ?
B5 B4 B9 B8 137.6(2) . . . . ?
B1 B4 B9 B8 98.8(2) . . . . ?
C1 B4 B9 B5 -96.5(2) . . . . ?
B8 B4 B9 B5 -137.6(2) . . . . ?
B1 B4 B9 B5 -38.78(19) . . . . ?
C1 B4 B9 B6 -58.6(2) . . . . ?
B5 B4 B9 B6 37.84(19) . . . . ?
B8 B4 B9 B6 -99.8(2) . . . . ?
B1 B4 B9 B6 -0.9(3) . . . . ?
C2 B8 B9 B7 41.31(17) . . . . ?
C1 B8 B9 B7 97.85(19) . . . . ?
B4 B8 B9 B7 138.2(2) . . . . ?
C2 B8 B9 B4 -96.89(19) . . . . ?
C1 B8 B9 B4 -40.35(17) . . . . ?
B7 B8 B9 B4 -138.2(2) . . . . ?
C2 B8 B9 B5 -59.7(2) . . . . ?
C1 B8 B9 B5 -3.2(2) . . . . ?
B4 B8 B9 B5 37.18(18) . . . . ?
B7 B8 B9 B5 -101.0(2) . . . . ?
C2 B8 B9 B6 3.8(2) . . . . ?
C1 B8 B9 B6 60.3(2) . . . . ?
B4 B8 B9 B6 100.7(2) . . . . ?
B7 B8 B9 B6 -37.55(18) . . . . ?
B4 B5 B9 B7 -101.1(2) . . . . ?
B2 B5 B9 B7 2.9(3) . . . . ?
B1 B5 B9 B7 -62.8(2) . . . . ?
B6 B5 B9 B7 36.58(18) . . . . ?
B2 B5 B9 B4 104.0(2) . . . . ?
B1 B5 B9 B4 38.27(18) . . . . ?
B6 B5 B9 B4 137.7(2) . . . . ?
B4 B5 B9 B8 -37.63(18) . . . . ?
B2 B5 B9 B8 66.3(2) . . . . ?
B1 B5 B9 B8 0.6(3) . . . . ?
B6 B5 B9 B8 100.1(2) . . . . ?
B4 B5 B9 B6 -137.7(2) . . . . ?
B2 B5 B9 B6 -33.72(19) . . . . ?
B1 B5 B9 B6 -99.4(2) . . . . ?
B3 B6 B9 B7 -39.04(18) . . . . ?
B2 B6 B9 B7 -105.2(2) . . . . ?
B5 B6 B9 B7 -138.5(2) . . . . ?
B7 B6 B9 B4 101.3(2) . . . . ?
B3 B6 B9 B4 62.2(2) . . . . ?
B2 B6 B9 B4 -3.9(3) . . . . ?
B5 B6 B9 B4 -37.20(19) . . . . ?
B7 B6 B9 B8 38.19(18) . . . . ?
B3 B6 B9 B8 -0.9(3) . . . . ?
B2 B6 B9 B8 -67.0(2) . . . . ?
B5 B6 B9 B8 -100.3(2) . . . . ?
B7 B6 B9 B5 138.5(2) . . . . ?
B3 B6 B9 B5 99.4(2) . . . . ?
B2 B6 B9 B5 33.30(19) . . . . ?
B4 B1 C1 C3' -103.9(2) . . . . ?
B5 B1 C1 C3' -143.0(2) . . . . ?
B2 B1 C1 C3' 155.8(2) . . . . ?
B4 B1 C1 C2 102.8(2) . . . . ?
B5 B1 C1 C2 63.7(2) . . . . ?
B2 B1 C1 C2 2.5(3) . . . . ?
B5 B1 C1 B4 -39.05(17) . . . . ?
B2 B1 C1 B4 -100.3(2) . . . . ?
B4 B1 C1 B8 34.27(18) . . . . ?
B5 B1 C1 B8 -4.8(2) . . . . ?
B2 B1 C1 B8 -66.0(2) . . . . ?
B5 B4 C1 C3' 154.4(2) . . . . ?
B9 B4 C1 C3' -142.0(2) . . . . ?
B8 B4 C1 C3' -100.7(2) . . . . ?
B1 B4 C1 C3' 114.7(2) . . . . ?
B5 B4 C1 C2 -65.9(2) . . . . ?
B9 B4 C1 C2 -2.3(2) . . . . ?
B8 B4 C1 C2 39.05(18) . . . . ?
B1 B4 C1 C2 -105.5(2) . . . . ?
B5 B4 C1 B1 39.61(18) . . . . ?
B9 B4 C1 B1 103.3(2) . . . . ?
B8 B4 C1 B1 144.57(19) . . . . ?
B5 B4 C1 B8 -105.0(2) . . . . ?
B9 B4 C1 B8 -41.32(18) . . . . ?
B1 B4 C1 B8 -144.57(19) . . . . ?
C2 B8 C1 C3' -114.8(2) . . . . ?
B4 B8 C1 C3' 107.2(2) . . . . ?
B7 B8 C1 C3' -150.87(19) . . . . ?
B9 B8 C1 C3' 147.84(19) . . . . ?
B4 B8 C1 C2 -138.02(19) . . . . ?
B7 B8 C1 C2 -36.04(17) . . . . ?
B9 B8 C1 C2 -97.3(2) . . . . ?
C2 B8 C1 B1 102.5(2) . . . . ?
B4 B8 C1 B1 -35.50(19) . . . . ?
B7 B8 C1 B1 66.5(2) . . . . ?
B9 B8 C1 B1 5.2(3) . . . . ?
C2 B8 C1 B4 138.02(19) . . . . ?
B7 B8 C1 B4 102.0(2) . . . . ?
B9 B8 C1 B4 40.68(18) . . . . ?
C3' C1 C2 C3 -10.2(3) . . . . ?
B1 C1 C2 C3 143.3(2) . . . . ?
B4 C1 C2 C3 -146.9(2) . . . . ?
B8 C1 C2 C3 -108.3(2) . . . . ?
C3' C1 C2 B3 -153.6(2) . . . . ?
B1 C1 C2 B3 -0.1(3) . . . . ?
B4 C1 C2 B3 69.6(2) . . . . ?
B8 C1 C2 B3 108.2(2) . . . . ?
C3' C1 C2 B8 98.1(2) . . . . ?
B1 C1 C2 B8 -108.4(2) . . . . ?
B4 C1 C2 B8 -38.62(18) . . . . ?
C3' C1 C2 B7 136.8(2) . . . . ?
B1 C1 C2 B7 -69.7(2) . . . . ?
B4 C1 C2 B7 0.1(2) . . . . ?
B8 C1 C2 B7 38.69(18) . . . . ?
B6 B3 C2 C3 152.8(2) . . . . ?
B7 B3 C2 C3 113.0(2) . . . . ?
B2 B3 C2 C3 -145.1(2) . . . . ?
B6 B3 C2 C1 -64.4(2) . . . . ?
B7 B3 C2 C1 -104.2(2) . . . . ?
B2 B3 C2 C1 -2.3(3) . . . . ?
B6 B3 C2 B8 5.5(3) . . . . ?
B7 B3 C2 B8 -34.20(19) . . . . ?
B2 B3 C2 B8 67.7(3) . . . . ?
B6 B3 C2 B7 39.73(18) . . . . ?
B2 B3 C2 B7 101.9(2) . . . . ?
C1 B8 C2 C3 108.6(2) . . . . ?
B4 B8 C2 C3 144.6(2) . . . . ?
B7 B8 C2 C3 -112.8(2) . . . . ?
B9 B8 C2 C3 -153.9(2) . . . . ?
B4 B8 C2 C1 36.02(17) . . . . ?
B7 B8 C2 C1 138.59(19) . . . . ?
B9 B8 C2 C1 97.5(2) . . . . ?
C1 B8 C2 B3 -103.5(2) . . . . ?
B4 B8 C2 B3 -67.5(2) . . . . ?
B7 B8 C2 B3 35.1(2) . . . . ?
B9 B8 C2 B3 -6.0(3) . . . . ?
C1 B8 C2 B7 -138.59(19) . . . . ?
B4 B8 C2 B7 -102.6(2) . . . . ?
B9 B8 C2 B7 -41.08(18) . . . . ?
B6 B7 C2 C3 -148.5(2) . . . . ?
B9 B7 C2 C3 147.6(2) . . . . ?
B8 B7 C2 C3 105.9(2) . . . . ?
B3 B7 C2 C3 -109.4(2) . . . . ?
B6 B7 C2 C1 66.0(2) . . . . ?
B9 B7 C2 C1 2.1(2) . . . . ?
B8 B7 C2 C1 -39.51(18) . . . . ?
B3 B7 C2 C1 105.2(2) . . . . ?
B6 B7 C2 B3 -39.14(17) . . . . ?
B9 B7 C2 B3 -103.0(2) . . . . ?
B8 B7 C2 B3 -144.7(2) . . . . ?
B6 B7 C2 B8 105.5(2) . . . . ?
B9 B7 C2 B8 41.66(18) . . . . ?
B3 B7 C2 B8 144.7(2) . . . . ?
C1 C2 C3 N1 146.9(2) . . . . ?
B3 C2 C3 N1 -72.1(3) . . . . ?
B8 C2 C3 N1 74.6(3) . . . . ?
B7 C2 C3 N1 3.2(3) . . . . ?
C2 C3 N1 C4 -92.0(3) . . . . ?
C2 C3 N1 C8 87.0(3) . . . . ?
C8 N1 C4 C5 -0.4(4) . . . . ?
C3 N1 C4 C5 178.6(2) . . . . ?
N1 C4 C5 C6 -1.0(4) . . . . ?
C4 C5 C6 C7 1.2(4) . . . . ?
C5 C6 C7 C8 0.1(4) . . . . ?
C4 N1 C8 C7 1.6(4) . . . . ?
C3 N1 C8 C7 -177.3(2) . . . . ?
C6 C7 C8 N1 -1.5(4) . . . . ?
C2 C1 C3' N1' 76.7(3) . . . . ?
B1 C1 C3' N1' -74.4(3) . . . . ?
B4 C1 C3' N1' -148.1(2) . . . . ?
B8 C1 C3' N1' 145.5(2) . . . . ?
C1 C3' N1' C8' 68.7(3) . . . . ?
C1 C3' N1' C4' -116.5(2) . . . . ?
C8' N1' C4' C5' -1.5(4) . . . . ?
C3' N1' C4' C5' -176.4(2) . . . . ?
N1' C4' C5' C6' 0.4(4) . . . . ?
C4' C5' C6' C7' 0.5(4) . . . . ?
C5' C6' C7' C8' -0.3(4) . . . . ?
C4' N1' C8' C7' 1.8(4) . . . . ?
C3' N1' C8' C7' 176.6(2) . . . . ?
C6' C7' C8' N1' -0.9(4) . . . . ?
